data_4302773
loop_
_publ_author_name
'Jian Fan'
'Jan W. Bats'
'Michael Schmittel'

_publ_contact_author_address
;
 Center for Micro- and Nanochemistry and Engineering
 Organische Chemie I
 Universit\"at Siegen
 Adolf-Reichwein-Strasse
 D-57068 Siegen
 Germany
;
_publ_contact_author_email schmittel@chemie.uni-siegen.de
_publ_contact_author_fax '+49 271 7403270'
_publ_contact_author_name 'Michael Schmittel'
_publ_contact_author_phone '+49 271 7404356'
_publ_section_title
;
Combining Dynamic Heteroleptic Complex Formation with Constitutional
Dynamic Synthesis: A Facile Way to M3LL' Cage Assemblies
;
_journal_name_full 'Inorganic Chemistry'
_journal_page_first 6338
_journal_page_last 6340
_journal_paper_doi 10.1021/ic9008366
_journal_volume 48
_journal_year 2009
_chemical_formula_moiety 'C78 H70 Cu2 N8 , 2 ( P F6) , 2 (C H2 Cl2)'
_chemical_formula_sum 'C80 H74 Cl4 Cu2 F12 N8 P2'
_chemical_formula_weight 1706.29
_chemical_name_systematic
; 
 ? 
;
_space_group_IT_number 14
_symmetry_cell_setting monoclinic
_symmetry_space_group_name_Hall '-P 2yn'
_symmetry_space_group_name_H-M 'P 1 21/n 1'
_atom_sites_solution_hydrogens geom
_atom_sites_solution_primary direct
_atom_sites_solution_secondary difmap
_audit_creation_method SHELXL-97
_cell_angle_alpha 90.00
_cell_angle_beta 97.990(7)
_cell_angle_gamma 90.00
_cell_formula_units_Z 2
_cell_length_a 10.3929(9)
_cell_length_b 27.050(3)
_cell_length_c 13.6162(13)
_cell_measurement_reflns_used 303
_cell_measurement_temperature 170(2)
_cell_measurement_theta_max 23
_cell_measurement_theta_min 3
_cell_volume 3790.7(6)
_computing_cell_refinement 'SMART (Siemens, 1995)'
_computing_data_collection 'SMART (Siemens, 1995)'
_computing_data_reduction 'SAINT (Siemens, 1995)'
_computing_publication_material 'SHELXL-97 (Sheldrick, 1997)'
_computing_structure_refinement 'SHELXL-97 (Sheldrick, 1997)'
_computing_structure_solution 'SHELXS-97 (Sheldrick, 1997)'
_diffrn_ambient_temperature 170(2)
_diffrn_measured_fraction_theta_full 0.990
_diffrn_measured_fraction_theta_max 0.951
_diffrn_measurement_device_type SIEMENS_SMART_CCD
_diffrn_measurement_method \w
_diffrn_radiation_monochromator graphite
_diffrn_radiation_source 'normal-focus sealed tube'
_diffrn_radiation_type MoK\a
_diffrn_radiation_wavelength 0.71073
_diffrn_reflns_av_R_equivalents 0.0789
_diffrn_reflns_av_sigmaI/netI 0.0533
_diffrn_reflns_limit_h_max 13
_diffrn_reflns_limit_h_min -13
_diffrn_reflns_limit_k_max 36
_diffrn_reflns_limit_k_min -35
_diffrn_reflns_limit_l_max 18
_diffrn_reflns_limit_l_min -17
_diffrn_reflns_number 55611
_diffrn_reflns_theta_full 27.2
_diffrn_reflns_theta_max 28.0
_diffrn_reflns_theta_min 1.5
_diffrn_standards_decay_% 0.0
_diffrn_standards_interval_time 1200
_diffrn_standards_number 537
_exptl_absorpt_coefficient_mu 0.825
_exptl_absorpt_correction_T_max 0.879
_exptl_absorpt_correction_T_min 0.689
_exptl_absorpt_correction_type numerical
_exptl_absorpt_process_details ' SHELXTL (sheldrick, 1996)'
_exptl_crystal_colour dark_brown
_exptl_crystal_density_diffrn 1.495
_exptl_crystal_density_method 'not measured'
_exptl_crystal_description plate
_exptl_crystal_F_000 1748
_exptl_crystal_size_max 0.55
_exptl_crystal_size_mid 0.36
_exptl_crystal_size_min 0.16
_refine_diff_density_max 0.672
_refine_diff_density_min -0.438
_refine_diff_density_rms 0.069
_refine_ls_extinction_method none
_refine_ls_goodness_of_fit_ref 1.029
_refine_ls_hydrogen_treatment constr
_refine_ls_matrix_type full
_refine_ls_number_parameters 493
_refine_ls_number_reflns 8738
_refine_ls_number_restraints 0
_refine_ls_restrained_S_all 1.029
_refine_ls_R_factor_all 0.0785
_refine_ls_R_factor_gt 0.0440
_refine_ls_shift/su_max 0.012
_refine_ls_shift/su_mean 0.003
_refine_ls_structure_factor_coef Fsqd
_refine_ls_weighting_details 'calc w=1/[\s^2^(Fo^2^)+(0.05P)^2^+2.5P] where P=(Fo^2^+2Fc^2^)/3'
_refine_ls_weighting_scheme calc
_refine_ls_wR_factor_gt 0.0987
_refine_ls_wR_factor_ref 0.1125
_reflns_number_gt 6117
_reflns_number_total 8738
_reflns_threshold_expression I>2sigma(I)
_cod_data_source_file ic9008366_si_001_1.cif
_cod_data_source_block compound_2
_cod_original_cell_volume 3790.8(6)
_cod_original_sg_symbol_H-M 'P 21/n'
_cod_database_code 4302773

loop_
_symmetry_equiv_pos_as_xyz
'x, y, z'
'-x+1/2, y+1/2, -z+1/2'
'-x, -y, -z'
'x-1/2, -y-1/2, z-1/2'

loop_
_atom_site_label
_atom_site_type_symbol
_atom_site_fract_x
_atom_site_fract_y
_atom_site_fract_z
_atom_site_U_iso_or_equiv
_atom_site_adp_type
_atom_site_occupancy
_atom_site_symmetry_multiplicity
_atom_site_calc_flag
_atom_site_refinement_flags
_atom_site_disorder_assembly
_atom_site_disorder_group
Cu1 Cu 0.95109(3) 0.144056(11) 0.36203(2) 0.02266(9) Uani 1 1 d . . .
P1 P 1.30937(8) 0.10702(3) -0.16866(5) 0.03619(18) Uani 1 1 d . . .
N2 N 1.0400(2) 0.15126(7) 0.23843(15) 0.0237(4) Uani 1 1 d . . .
N1 N 0.79835(19) 0.12368(7) 0.25937(14) 0.0213(4) Uani 1 1 d . . .
N3 N 0.97549(19) 0.20117(7) 0.45938(14) 0.0232(4) Uani 1 1 d . . .
F4 F 1.32704(17) 0.10923(6) -0.04957(11) 0.0441(4) Uani 1 1 d . . .
C18 C 0.6624(2) 0.14772(9) 0.43845(18) 0.0246(5) Uani 1 1 d . . .
N4 N 1.00027(19) 0.10421(7) 0.48929(14) 0.0213(4) Uani 1 1 d . . .
F3 F 1.2913(2) 0.10560(8) -0.28668(12) 0.0594(5) Uani 1 1 d . . .
C4 C 0.7417(3) 0.11083(9) 0.08149(18) 0.0269(5) Uani 1 1 d . . .
C7 C 0.9966(3) 0.14292(9) 0.05880(19) 0.0300(6) Uani 1 1 d . . .
C14 C 0.6506(2) 0.05797(9) 0.42224(19) 0.0272(6) Uani 1 1 d . . .
C12 C 0.8289(2) 0.12453(8) 0.16516(17) 0.0226(5) Uani 1 1 d . . .
C24 C 1.3157(3) 0.23950(10) 0.4528(2) 0.0376(7) Uani 1 1 d . . .
H24A H 1.3274 0.2731 0.4726 0.045 Uiso 1 1 calc R . .
C36 C 1.0267(3) 0.13207(9) 0.56572(19) 0.0274(6) Uani 1 1 d . . .
H36A H 1.0505 0.1181 0.6296 0.033 Uiso 1 1 calc R . .
C1 C 0.6801(2) 0.10862(9) 0.27370(18) 0.0238(5) Uani 1 1 d . . .
C11 C 0.9590(2) 0.14008(9) 0.15394(17) 0.0234(5) Uani 1 1 d . . .
C27 C 1.2864(2) 0.14149(10) 0.3939(2) 0.0307(6) Uani 1 1 d . . .
C17 C 0.6695(2) 0.14234(10) 0.54102(19) 0.0299(6) Uani 1 1 d . . .
H17A H 0.6751 0.1711 0.5814 0.036 Uiso 1 1 calc R . .
F2 F 1.4484(2) 0.13200(10) -0.16610(16) 0.0818(7) Uani 1 1 d . . .
C3 C 0.6171(3) 0.09570(9) 0.09830(19) 0.0314(6) Uani 1 1 d . . .
H3A H 0.5546 0.0860 0.0441 0.038 Uiso 1 1 calc R . .
C38 C 1.0016(2) 0.05173(9) 0.49871(18) 0.0219(5) Uani 1 1 d . . .
C6 C 0.9050(3) 0.12819(10) -0.02488(19) 0.0344(6) Uani 1 1 d . . .
H6A H 0.9303 0.1292 -0.0893 0.041 Uiso 1 1 calc R . .
C2 C 0.5859(3) 0.09505(9) 0.19328(19) 0.0301(6) Uani 1 1 d . . .
H2A H 0.5013 0.0855 0.2047 0.036 Uiso 1 1 calc R . .
C21 C 0.6513(3) 0.19914(10) 0.3933(2) 0.0322(6) Uani 1 1 d . . .
H21A H 0.7092 0.2018 0.3426 0.048 Uiso 1 1 calc R . .
H21B H 0.6761 0.2238 0.4453 0.048 Uiso 1 1 calc R . .
H21C H 0.5615 0.2050 0.3630 0.048 Uiso 1 1 calc R . .
C13 C 0.6592(2) 0.10522(9) 0.37983(18) 0.0239(5) Uani 1 1 d . . .
C32 C 1.0010(3) 0.28445(10) 0.5180(2) 0.0329(6) Uani 1 1 d . . .
H32A H 0.9931 0.3188 0.5038 0.039 Uiso 1 1 calc R . .
C5 C 0.7843(3) 0.11302(10) -0.01450(19) 0.0341(6) Uani 1 1 d . . .
H5A H 0.7262 0.1036 -0.0716 0.041 Uiso 1 1 calc R . .
C31 C 0.9672(3) 0.25001(9) 0.44422(19) 0.0286(6) Uani 1 1 d . . .
H31A H 0.9365 0.2616 0.3793 0.034 Uiso 1 1 calc R . .
C16 C 0.6686(3) 0.09648(10) 0.58569(19) 0.0323(6) Uani 1 1 d . . .
C37 C 1.0218(3) 0.02632(9) 0.58842(19) 0.0306(6) Uani 1 1 d . . .
H37A H 1.0366 0.0440 0.6492 0.037 Uiso 1 1 calc R . .
C34 C 1.0552(3) 0.21813(10) 0.63060(19) 0.0331(6) Uani 1 1 d . . .
H34A H 1.0852 0.2061 0.6953 0.040 Uiso 1 1 calc R . .
C39 C 0.9797(3) 0.02475(9) 0.41149(18) 0.0298(6) Uani 1 1 d . . .
H39A H 0.9653 0.0418 0.3500 0.036 Uiso 1 1 calc R . .
C10 C 1.1605(2) 0.16721(9) 0.23109(19) 0.0286(6) Uani 1 1 d . . .
F1 F 1.1690(2) 0.08559(12) -0.16912(16) 0.1019(10) Uani 1 1 d . . .
F5 F 1.3729(3) 0.05507(9) -0.16317(17) 0.1032(10) Uani 1 1 d . . .
C9 C 1.2031(3) 0.17222(11) 0.1383(2) 0.0395(7) Uani 1 1 d . . .
H9A H 1.2886 0.1838 0.1345 0.047 Uiso 1 1 calc R . .
C15 C 0.6556(3) 0.05497(10) 0.5249(2) 0.0324(6) Uani 1 1 d . . .
H15A H 0.6498 0.0234 0.5545 0.039 Uiso 1 1 calc R . .
C35 C 1.0196(2) 0.18557(9) 0.55297(17) 0.0250(5) Uani 1 1 d . . .
C33 C 1.0463(3) 0.26846(10) 0.6125(2) 0.0367(7) Uani 1 1 d . . .
H33A H 1.0710 0.2915 0.6643 0.044 Uiso 1 1 calc R . .
F6 F 1.2498(3) 0.16154(8) -0.17141(15) 0.0781(7) Uani 1 1 d . . .
C22 C 1.2411(2) 0.17925(10) 0.32773(19) 0.0288(6) Uani 1 1 d . . .
C30 C 1.2790(3) 0.08777(10) 0.3637(2) 0.0396(7) Uani 1 1 d . . .
H30A H 1.3667 0.0752 0.3604 0.059 Uiso 1 1 calc R . .
H30B H 1.2264 0.0846 0.2984 0.059 Uiso 1 1 calc R . .
H30C H 1.2390 0.0687 0.4126 0.059 Uiso 1 1 calc R . .
C25 C 1.3543(3) 0.20256(11) 0.5209(2) 0.0371(7) Uani 1 1 d . . .
C23 C 1.2603(3) 0.22891(10) 0.3563(2) 0.0350(6) Uani 1 1 d . . .
C19 C 0.6392(3) 0.01142(10) 0.3610(2) 0.0385(7) Uani 1 1 d . . .
H19A H 0.6546 -0.0174 0.4047 0.058 Uiso 1 1 calc R . .
H19B H 0.7037 0.0120 0.3149 0.058 Uiso 1 1 calc R . .
H19C H 0.5519 0.0093 0.3234 0.058 Uiso 1 1 calc R . .
C8 C 1.1224(3) 0.16048(11) 0.0529(2) 0.0374(7) Uani 1 1 d . . .
H8A H 1.1515 0.1642 -0.0098 0.045 Uiso 1 1 calc R . .
C26 C 1.3414(3) 0.15373(10) 0.4893(2) 0.0361(7) Uani 1 1 d . . .
H26A H 1.3712 0.1281 0.5345 0.043 Uiso 1 1 calc R . .
C28 C 1.2197(3) 0.27152(11) 0.2863(3) 0.0521(9) Uani 1 1 d . . .
H28A H 1.1247 0.2731 0.2732 0.078 Uiso 1 1 calc R . .
H28B H 1.2546 0.2664 0.2238 0.078 Uiso 1 1 calc R . .
H28C H 1.2537 0.3026 0.3166 0.078 Uiso 1 1 calc R . .
C20 C 0.6814(4) 0.09121(13) 0.6972(2) 0.0528(9) Uani 1 1 d . . .
H20A H 0.7497 0.1134 0.7284 0.079 Uiso 1 1 calc R . .
H20B H 0.7041 0.0570 0.7159 0.079 Uiso 1 1 calc R . .
H20C H 0.5987 0.0998 0.7197 0.079 Uiso 1 1 calc R . .
C29 C 1.4083(3) 0.21580(13) 0.6260(2) 0.0510(8) Uani 1 1 d . . .
H29A H 1.3374 0.2266 0.6615 0.076 Uiso 1 1 calc R . .
H29B H 1.4716 0.2426 0.6256 0.076 Uiso 1 1 calc R . .
H29C H 1.4511 0.1868 0.6592 0.076 Uiso 1 1 calc R . .
Cl2 Cl 0.34967(9) 0.00418(3) 0.10232(7) 0.0564(2) Uani 1 1 d . . .
Cl1 Cl 0.07906(10) 0.01019(4) 0.13837(7) 0.0660(3) Uani 1 1 d . . .
C40 C 0.1895(3) 0.02098(14) 0.0550(3) 0.0612(10) Uani 1 1 d . . .
H40A H 0.1877 0.0565 0.0376 0.073 Uiso 1 1 calc R . .
H40B H 0.1619 0.0021 -0.0066 0.073 Uiso 1 1 calc R . .

loop_
_atom_site_aniso_label
_atom_site_aniso_U_11
_atom_site_aniso_U_22
_atom_site_aniso_U_33
_atom_site_aniso_U_23
_atom_site_aniso_U_13
_atom_site_aniso_U_12
Cu1 0.02498(17) 0.02314(16) 0.01897(15) -0.00005(12) -0.00011(11) -0.00173(13)
P1 0.0392(4) 0.0408(4) 0.0277(4) -0.0029(3) 0.0016(3) 0.0021(3)
N2 0.0253(11) 0.0213(11) 0.0247(11) 0.0024(8) 0.0041(9) 0.0024(9)
N1 0.0237(11) 0.0187(10) 0.0208(10) -0.0016(8) 0.0012(8) -0.0003(8)
N3 0.0233(11) 0.0205(10) 0.0247(11) -0.0007(8) -0.0005(8) -0.0009(8)
F4 0.0507(11) 0.0534(11) 0.0278(9) 0.0004(7) 0.0036(7) 0.0070(8)
C18 0.0200(12) 0.0263(13) 0.0275(13) -0.0004(10) 0.0031(10) 0.0005(10)
N4 0.0215(11) 0.0190(10) 0.0231(10) 0.0006(8) 0.0024(8) 0.0005(8)
F3 0.0737(14) 0.0750(14) 0.0279(9) -0.0063(9) 0.0017(9) -0.0025(11)
C4 0.0370(15) 0.0202(12) 0.0224(13) -0.0007(10) -0.0002(11) 0.0017(11)
C7 0.0390(16) 0.0259(13) 0.0272(13) 0.0029(11) 0.0127(11) 0.0052(12)
C14 0.0238(13) 0.0250(13) 0.0336(14) -0.0015(11) 0.0074(11) -0.0023(10)
C12 0.0294(14) 0.0168(11) 0.0210(12) -0.0015(9) 0.0011(10) 0.0006(10)
C24 0.0282(15) 0.0286(15) 0.0533(18) 0.0031(13) -0.0039(13) -0.0061(12)
C36 0.0332(15) 0.0247(13) 0.0221(12) 0.0016(10) -0.0035(10) 0.0010(11)
C1 0.0246(13) 0.0206(12) 0.0255(13) -0.0017(10) 0.0008(10) -0.0015(10)
C11 0.0292(13) 0.0184(12) 0.0229(12) 0.0002(10) 0.0045(10) 0.0018(10)
C27 0.0178(13) 0.0314(14) 0.0429(16) 0.0065(12) 0.0046(11) -0.0008(11)
C17 0.0299(14) 0.0327(14) 0.0274(13) -0.0077(11) 0.0047(11) 0.0018(12)
F2 0.0599(14) 0.135(2) 0.0531(13) -0.0203(13) 0.0187(11) -0.0338(14)
C3 0.0363(16) 0.0267(14) 0.0274(14) -0.0047(11) -0.0090(11) -0.0042(11)
C38 0.0191(12) 0.0198(12) 0.0266(12) 0.0013(10) 0.0021(10) -0.0005(10)
C6 0.0548(19) 0.0305(14) 0.0191(13) -0.0008(10) 0.0089(12) 0.0044(13)
C2 0.0273(14) 0.0302(14) 0.0312(14) -0.0020(11) -0.0015(11) -0.0061(11)
C21 0.0358(16) 0.0267(14) 0.0340(15) -0.0006(11) 0.0044(12) 0.0034(12)
C13 0.0160(12) 0.0308(14) 0.0251(13) -0.0002(10) 0.0028(10) -0.0027(10)
C32 0.0361(16) 0.0201(13) 0.0402(16) -0.0012(11) -0.0029(12) 0.0026(11)
C5 0.0532(19) 0.0266(14) 0.0204(13) -0.0026(11) -0.0021(12) -0.0012(13)
C31 0.0311(14) 0.0235(13) 0.0295(14) 0.0031(11) -0.0016(11) 0.0011(11)
C16 0.0332(15) 0.0382(16) 0.0268(14) 0.0018(12) 0.0085(11) 0.0043(12)
C37 0.0451(17) 0.0230(13) 0.0223(13) -0.0023(10) -0.0004(11) -0.0015(12)
C34 0.0439(17) 0.0284(14) 0.0240(13) -0.0020(11) -0.0061(12) 0.0018(12)
C39 0.0434(16) 0.0236(13) 0.0210(13) 0.0053(10) 0.0000(11) 0.0001(12)
C10 0.0241(14) 0.0266(14) 0.0359(15) 0.0052(11) 0.0071(11) 0.0031(11)
F1 0.0656(15) 0.180(3) 0.0574(14) 0.0019(16) -0.0029(11) -0.0675(17)
F5 0.181(3) 0.0647(15) 0.0578(14) -0.0160(12) -0.0039(16) 0.0586(17)
C9 0.0279(15) 0.0484(18) 0.0451(18) 0.0074(14) 0.0150(13) 0.0007(13)
C15 0.0332(15) 0.0297(14) 0.0363(15) 0.0067(12) 0.0121(12) -0.0003(12)
C35 0.0277(13) 0.0233(13) 0.0222(13) -0.0015(10) -0.0028(10) -0.0004(10)
C33 0.0446(18) 0.0269(14) 0.0356(16) -0.0101(11) -0.0048(13) 0.0014(12)
F6 0.120(2) 0.0654(14) 0.0486(12) 0.0105(10) 0.0103(12) 0.0427(14)
C22 0.0154(12) 0.0333(14) 0.0375(15) 0.0065(12) 0.0034(11) -0.0007(10)
C30 0.0326(16) 0.0333(16) 0.0524(18) 0.0052(13) 0.0043(13) 0.0037(12)
C25 0.0225(14) 0.0426(17) 0.0439(17) 0.0051(13) -0.0036(12) -0.0038(12)
C23 0.0237(14) 0.0315(15) 0.0476(17) 0.0084(13) -0.0024(12) 0.0005(11)
C19 0.0474(18) 0.0264(14) 0.0427(17) -0.0031(12) 0.0097(14) -0.0055(13)
C8 0.0430(18) 0.0396(16) 0.0334(16) 0.0066(12) 0.0185(13) 0.0077(13)
C26 0.0260(14) 0.0337(16) 0.0466(17) 0.0136(12) -0.0021(12) -0.0006(11)
C28 0.056(2) 0.0341(17) 0.060(2) 0.0132(15) -0.0151(17) -0.0044(15)
C20 0.076(3) 0.055(2) 0.0290(16) 0.0035(14) 0.0138(16) 0.0040(18)
C29 0.0442(19) 0.053(2) 0.051(2) 0.0017(16) -0.0116(15) -0.0081(16)
Cl2 0.0529(5) 0.0465(5) 0.0648(6) 0.0042(4) -0.0091(4) -0.0147(4)
Cl1 0.0650(6) 0.0719(6) 0.0608(6) 0.0027(5) 0.0076(5) 0.0010(5)
C40 0.058(2) 0.057(2) 0.065(2) 0.0207(18) -0.0036(18) -0.0006(18)

loop_
_atom_type_symbol
_atom_type_description
_atom_type_scat_dispersion_real
_atom_type_scat_dispersion_imag
_atom_type_scat_source
C C 0.0033 0.0016 'International Tables Vol C Tables 4.2.6.8 and 6.1.1.4'
H H 0.0000 0.0000 'International Tables Vol C Tables 4.2.6.8 and 6.1.1.4'
N N 0.0061 0.0033 'International Tables Vol C Tables 4.2.6.8 and 6.1.1.4'
F F 0.0171 0.0103 'International Tables Vol C Tables 4.2.6.8 and 6.1.1.4'
P P 0.1023 0.0942 'International Tables Vol C Tables 4.2.6.8 and 6.1.1.4'
Cu Cu 0.3201 1.2651 'International Tables Vol C Tables 4.2.6.8 and 6.1.1.4'
Cl Cl 0.1484 0.1585 'International Tables Vol C Tables 4.2.6.8 and 6.1.1.4'

loop_
_geom_angle_atom_site_label_1
_geom_angle_atom_site_label_2
_geom_angle_atom_site_label_3
_geom_angle
_geom_angle_site_symmetry_1
_geom_angle_site_symmetry_3
_geom_angle_publ_flag
N3 Cu1 N2 115.90(8) . . ?
N3 Cu1 N1 131.93(8) . . ?
N2 Cu1 N1 81.90(8) . . ?
N3 Cu1 N4 81.60(8) . . ?
N2 Cu1 N4 131.40(8) . . ?
N1 Cu1 N4 121.16(8) . . ?
F5 P1 F1 93.16(18) . . ?
F5 P1 F2 90.25(17) . . ?
F1 P1 F2 176.40(17) . . ?
F5 P1 F3 90.96(12) . . ?
F1 P1 F3 90.43(12) . . ?
F2 P1 F3 90.68(11) . . ?
F5 P1 F6 177.35(16) . . ?
F1 P1 F6 89.09(16) . . ?
F2 P1 F6 87.48(15) . . ?
F3 P1 F6 90.42(11) . . ?
F5 P1 F4 89.82(11) . . ?
F1 P1 F4 89.64(11) . . ?
F2 P1 F4 89.20(11) . . ?
F3 P1 F4 179.21(11) . . ?
F6 P1 F4 88.79(10) . . ?
C10 N2 C11 118.9(2) . . ?
C10 N2 Cu1 128.85(17) . . ?
C11 N2 Cu1 112.19(16) . . ?
C1 N1 C12 118.8(2) . . ?
C1 N1 Cu1 128.83(16) . . ?
C12 N1 Cu1 112.28(16) . . ?
C31 N3 C35 117.2(2) . . ?
C31 N3 Cu1 130.67(17) . . ?
C35 N3 Cu1 111.79(15) . . ?
C17 C18 C13 118.7(2) . . ?
C17 C18 C21 119.4(2) . . ?
C13 C18 C21 121.9(2) . . ?
C36 N4 C38 120.9(2) . . ?
C36 N4 Cu1 112.20(16) . . ?
C38 N4 Cu1 126.84(15) . . ?
C12 C4 C3 116.7(2) . . ?
C12 C4 C5 118.8(2) . . ?
C3 C4 C5 124.5(2) . . ?
C8 C7 C11 116.8(2) . . ?
C8 C7 C6 124.7(2) . . ?
C11 C7 C6 118.5(2) . . ?
C15 C14 C13 117.9(2) . . ?
C15 C14 C19 119.7(2) . . ?
C13 C14 C19 122.4(2) . . ?
N1 C12 C4 123.4(2) . . ?
N1 C12 C11 116.6(2) . . ?
C4 C12 C11 120.0(2) . . ?
C25 C24 C23 121.9(3) . . ?
N4 C36 C35 119.0(2) . . ?
N1 C1 C2 121.3(2) . . ?
N1 C1 C13 114.9(2) . . ?
C2 C1 C13 123.7(2) . . ?
N2 C11 C7 123.2(2) . . ?
N2 C11 C12 117.0(2) . . ?
C7 C11 C12 119.8(2) . . ?
C26 C27 C22 119.2(3) . . ?
C26 C27 C30 119.0(2) . . ?
C22 C27 C30 121.9(3) . . ?
C16 C17 C18 122.1(2) . . ?
C2 C3 C4 119.9(2) . . ?
C39 C38 C37 118.6(2) . . ?
C39 C38 N4 116.7(2) . . ?
C37 C38 N4 124.7(2) . . ?
C5 C6 C7 121.7(2) . . ?
C3 C2 C1 119.8(2) . . ?
C18 C13 C14 120.6(2) . . ?
C18 C13 C1 120.4(2) . . ?
C14 C13 C1 118.5(2) . . ?
C33 C32 C31 119.2(2) . . ?
C6 C5 C4 121.1(2) . . ?
N3 C31 C32 123.4(2) . . ?
C17 C16 C15 118.0(2) . . ?
C17 C16 C20 121.4(3) . . ?
C15 C16 C20 120.6(3) . . ?
C39 C37 C38 119.6(2) 3_756 . ?
C33 C34 C35 119.0(2) . . ?
C37 C39 C38 121.8(2) 3_756 . ?
N2 C10 C9 120.9(2) . . ?
N2 C10 C22 114.8(2) . . ?
C9 C10 C22 124.3(2) . . ?
C8 C9 C10 120.5(3) . . ?
C16 C15 C14 122.5(2) . . ?
N3 C35 C34 122.5(2) . . ?
N3 C35 C36 115.1(2) . . ?
C34 C35 C36 122.4(2) . . ?
C32 C33 C34 118.7(2) . . ?
C27 C22 C23 119.8(2) . . ?
C27 C22 C10 120.3(2) . . ?
C23 C22 C10 119.5(2) . . ?
C24 C25 C26 118.2(3) . . ?
C24 C25 C29 120.0(3) . . ?
C26 C25 C29 121.8(3) . . ?
C24 C23 C22 118.9(2) . . ?
C24 C23 C28 118.7(3) . . ?
C22 C23 C28 122.4(3) . . ?
C9 C8 C7 119.6(2) . . ?
C27 C26 C25 121.8(3) . . ?
Cl1 C40 Cl2 113.12(19) . . ?

loop_
_geom_bond_atom_site_label_1
_geom_bond_atom_site_label_2
_geom_bond_distance
_geom_bond_site_symmetry_2
_geom_bond_publ_flag
Cu1 N3 2.028(2) . ?
Cu1 N2 2.039(2) . ?
Cu1 N1 2.040(2) . ?
Cu1 N4 2.0443(19) . ?
P1 F5 1.550(2) . ?
P1 F1 1.569(2) . ?
P1 F2 1.591(2) . ?
P1 F3 1.5924(18) . ?
P1 F6 1.598(2) . ?
P1 F4 1.6074(17) . ?
N2 C10 1.341(3) . ?
N2 C11 1.362(3) . ?
N1 C1 1.334(3) . ?
N1 C12 1.364(3) . ?
N3 C31 1.338(3) . ?
N3 C35 1.360(3) . ?
C18 C17 1.396(3) . ?
C18 C13 1.397(3) . ?
C18 C21 1.518(4) . ?
N4 C36 1.283(3) . ?
N4 C38 1.425(3) . ?
C4 C12 1.403(3) . ?
C4 C3 1.407(4) . ?
C4 C5 1.438(3) . ?
C7 C8 1.403(4) . ?
C7 C11 1.406(3) . ?
C7 C6 1.436(4) . ?
C14 C15 1.394(4) . ?
C14 C13 1.410(3) . ?
C14 C19 1.506(4) . ?
C12 C11 1.444(3) . ?
C24 C25 1.384(4) . ?
C24 C23 1.388(4) . ?
C36 C35 1.458(3) . ?
C1 C2 1.412(3) . ?
C1 C13 1.494(3) . ?
C27 C26 1.386(4) . ?
C27 C22 1.399(4) . ?
C27 C30 1.509(4) . ?
C17 C16 1.382(4) . ?
C3 C2 1.376(4) . ?
C38 C39 1.386(3) . ?
C38 C37 1.392(3) . ?
C6 C5 1.346(4) . ?
C32 C33 1.376(4) . ?
C32 C31 1.380(4) . ?
C16 C15 1.390(4) . ?
C16 C20 1.513(4) . ?
C37 C39 1.382(4) 3_756 ?
C34 C33 1.384(4) . ?
C34 C35 1.386(3) . ?
C39 C37 1.381(4) 3_756 ?
C10 C9 1.402(4) . ?
C10 C22 1.494(4) . ?
C9 C8 1.373(4) . ?
C22 C23 1.405(4) . ?
C25 C26 1.389(4) . ?
C25 C29 1.506(4) . ?
C23 C28 1.518(4) . ?
Cl2 C40 1.759(4) . ?
Cl1 C40 1.748(4) . ?

loop_
_geom_torsion_atom_site_label_1
_geom_torsion_atom_site_label_2
_geom_torsion_atom_site_label_3
_geom_torsion_atom_site_label_4
_geom_torsion
_geom_torsion_site_symmetry_1
_geom_torsion_site_symmetry_2
_geom_torsion_site_symmetry_3
_geom_torsion_site_symmetry_4
_geom_torsion_publ_flag
N3 Cu1 N2 C10 44.0(2) . . . . ?
N1 Cu1 N2 C10 177.0(2) . . . . ?
N4 Cu1 N2 C10 -58.2(2) . . . . ?
N3 Cu1 N2 C11 -132.47(15) . . . . ?
N1 Cu1 N2 C11 0.47(16) . . . . ?
N4 Cu1 N2 C11 125.32(16) . . . . ?
N3 Cu1 N1 C1 -64.7(2) . . . . ?
N2 Cu1 N1 C1 177.6(2) . . . . ?
N4 Cu1 N1 C1 43.6(2) . . . . ?
N3 Cu1 N1 C12 118.09(16) . . . . ?
N2 Cu1 N1 C12 0.37(16) . . . . ?
N4 Cu1 N1 C12 -133.62(15) . . . . ?
N2 Cu1 N3 C31 45.3(2) . . . . ?
N1 Cu1 N3 C31 -57.7(3) . . . . ?
N4 Cu1 N3 C31 177.5(2) . . . . ?
N2 Cu1 N3 C35 -127.50(16) . . . . ?
N1 Cu1 N3 C35 129.46(16) . . . . ?
N4 Cu1 N3 C35 4.68(16) . . . . ?
N3 Cu1 N4 C36 -2.32(18) . . . . ?
N2 Cu1 N4 C36 114.96(18) . . . . ?
N1 Cu1 N4 C36 -136.76(17) . . . . ?
N3 Cu1 N4 C38 174.9(2) . . . . ?
N2 Cu1 N4 C38 -67.8(2) . . . . ?
N1 Cu1 N4 C38 40.5(2) . . . . ?
C1 N1 C12 C4 0.7(3) . . . . ?
Cu1 N1 C12 C4 178.28(19) . . . . ?
C1 N1 C12 C11 -178.7(2) . . . . ?
Cu1 N1 C12 C11 -1.1(3) . . . . ?
C3 C4 C12 N1 0.1(4) . . . . ?
C5 C4 C12 N1 -179.9(2) . . . . ?
C3 C4 C12 C11 179.5(2) . . . . ?
C5 C4 C12 C11 -0.5(3) . . . . ?
C38 N4 C36 C35 -177.8(2) . . . . ?
Cu1 N4 C36 C35 -0.4(3) . . . . ?
C12 N1 C1 C2 -1.9(3) . . . . ?
Cu1 N1 C1 C2 -178.94(18) . . . . ?
C12 N1 C1 C13 175.5(2) . . . . ?
Cu1 N1 C1 C13 -1.6(3) . . . . ?
C10 N2 C11 C7 2.1(3) . . . . ?
Cu1 N2 C11 C7 179.01(19) . . . . ?
C10 N2 C11 C12 -178.1(2) . . . . ?
Cu1 N2 C11 C12 -1.2(3) . . . . ?
C8 C7 C11 N2 -3.1(4) . . . . ?
C6 C7 C11 N2 177.3(2) . . . . ?
C8 C7 C11 C12 177.1(2) . . . . ?
C6 C7 C11 C12 -2.5(4) . . . . ?
N1 C12 C11 N2 1.6(3) . . . . ?
C4 C12 C11 N2 -177.8(2) . . . . ?
N1 C12 C11 C7 -178.6(2) . . . . ?
C4 C12 C11 C7 2.0(3) . . . . ?
C13 C18 C17 C16 -2.4(4) . . . . ?
C21 C18 C17 C16 174.4(2) . . . . ?
C12 C4 C3 C2 0.2(4) . . . . ?
C5 C4 C3 C2 -179.8(2) . . . . ?
C36 N4 C38 C39 -176.2(2) . . . . ?
Cu1 N4 C38 C39 6.8(3) . . . . ?
C36 N4 C38 C37 4.5(4) . . . . ?
Cu1 N4 C38 C37 -172.50(19) . . . . ?
C8 C7 C6 C5 -178.0(3) . . . . ?
C11 C7 C6 C5 1.6(4) . . . . ?
C4 C3 C2 C1 -1.3(4) . . . . ?
N1 C1 C2 C3 2.2(4) . . . . ?
C13 C1 C2 C3 -174.9(2) . . . . ?
C17 C18 C13 C14 6.0(4) . . . . ?
C21 C18 C13 C14 -170.7(2) . . . . ?
C17 C18 C13 C1 -166.9(2) . . . . ?
C21 C18 C13 C1 16.4(4) . . . . ?
C15 C14 C13 C18 -4.8(4) . . . . ?
C19 C14 C13 C18 176.5(2) . . . . ?
C15 C14 C13 C1 168.2(2) . . . . ?
C19 C14 C13 C1 -10.6(4) . . . . ?
N1 C1 C13 C18 64.9(3) . . . . ?
C2 C1 C13 C18 -117.8(3) . . . . ?
N1 C1 C13 C14 -108.1(3) . . . . ?
C2 C1 C13 C14 69.2(3) . . . . ?
C7 C6 C5 C4 -0.1(4) . . . . ?
C12 C4 C5 C6 -0.4(4) . . . . ?
C3 C4 C5 C6 179.6(3) . . . . ?
C35 N3 C31 C32 0.1(4) . . . . ?
Cu1 N3 C31 C32 -172.5(2) . . . . ?
C33 C32 C31 N3 0.3(4) . . . . ?
C18 C17 C16 C15 -2.3(4) . . . . ?
C18 C17 C16 C20 177.7(3) . . . . ?
C39 C38 C37 C39 0.4(4) . . . 3_756 ?
N4 C38 C37 C39 179.6(2) . . . 3_756 ?
C37 C38 C39 C37 -0.4(4) . . . 3_756 ?
N4 C38 C39 C37 -179.7(2) . . . 3_756 ?
C11 N2 C10 C9 -0.2(4) . . . . ?
Cu1 N2 C10 C9 -176.55(19) . . . . ?
C11 N2 C10 C22 179.1(2) . . . . ?
Cu1 N2 C10 C22 2.7(3) . . . . ?
N2 C10 C9 C8 -0.5(4) . . . . ?
C22 C10 C9 C8 -179.7(3) . . . . ?
C17 C16 C15 C14 3.6(4) . . . . ?
C20 C16 C15 C14 -176.4(3) . . . . ?
C13 C14 C15 C16 -0.1(4) . . . . ?
C19 C14 C15 C16 178.7(3) . . . . ?
C31 N3 C35 C34 0.0(4) . . . . ?
Cu1 N3 C35 C34 173.9(2) . . . . ?
C31 N3 C35 C36 179.9(2) . . . . ?
Cu1 N3 C35 C36 -6.2(3) . . . . ?
C33 C34 C35 N3 -0.3(4) . . . . ?
C33 C34 C35 C36 179.7(3) . . . . ?
N4 C36 C35 N3 4.5(4) . . . . ?
N4 C36 C35 C34 -175.5(2) . . . . ?
C31 C32 C33 C34 -0.7(4) . . . . ?
C35 C34 C33 C32 0.7(4) . . . . ?
C26 C27 C22 C23 4.5(4) . . . . ?
C30 C27 C22 C23 -174.4(2) . . . . ?
C26 C27 C22 C10 -169.0(2) . . . . ?
C30 C27 C22 C10 12.0(4) . . . . ?
N2 C10 C22 C27 70.6(3) . . . . ?
C9 C10 C22 C27 -110.2(3) . . . . ?
N2 C10 C22 C23 -103.0(3) . . . . ?
C9 C10 C22 C23 76.2(4) . . . . ?
C23 C24 C25 C26 2.6(4) . . . . ?
C23 C24 C25 C29 -177.2(3) . . . . ?
C25 C24 C23 C22 1.1(4) . . . . ?
C25 C24 C23 C28 179.6(3) . . . . ?
C27 C22 C23 C24 -4.7(4) . . . . ?
C10 C22 C23 C24 168.9(2) . . . . ?
C27 C22 C23 C28 176.8(3) . . . . ?
C10 C22 C23 C28 -9.5(4) . . . . ?
C10 C9 C8 C7 -0.6(4) . . . . ?
C11 C7 C8 C9 2.2(4) . . . . ?
C6 C7 C8 C9 -178.2(3) . . . . ?
C22 C27 C26 C25 -0.8(4) . . . . ?
C30 C27 C26 C25 178.2(2) . . . . ?
C24 C25 C26 C27 -2.8(4) . . . . ?
C29 C25 C26 C27 177.0(3) . . . . ?
